data_2237875
loop_
_publ_author_name
'Jasinski, Jerry P.'
'St. John, Joel P.'
'Butcher, Ray J.'
'Narayana, B.'
'Yathirajan, H. S.'
'Sarojini, B. K.'

_publ_section_title
;
 4-Hydroxy-<i>N</i>-methylbenzamide
;
_journal_coeditor_code HG5306
_journal_issue 5
_journal_name_full 'Acta Crystallographica Section E'
_journal_page_first o738
_journal_paper_doi 10.1107/S1600536813009781
_journal_volume 69
_journal_year 2013
_chemical_formula_iupac 'C8 H9 N O2'
_chemical_formula_moiety 'C8 H9 N O2'
_chemical_formula_sum 'C8 H9 N O2'
_chemical_formula_weight 151.16
_chemical_name_systematic
;
4-Hydroxy-<i>N</i>-methylbenzamide
;
_space_group_IT_number 9
_space_group_name_Hall 'C -2yc'
_space_group_name_H-M_alt 'C 1 c 1'
_symmetry_cell_setting monoclinic
_symmetry_space_group_name_Hall 'C -2yc'
_symmetry_space_group_name_H-M 'C 1 c 1'
_atom_sites_solution_hydrogens geom
_cell_angle_alpha 90
_cell_angle_beta 120.11(3)
_cell_angle_gamma 90
_cell_formula_units_Z 12
_cell_length_a 13.576(3)
_cell_length_b 16.964(3)
_cell_length_c 11.025(2)
_cell_measurement_reflns_used 3483
_cell_measurement_temperature 100(2)
_cell_measurement_theta_max 77.4722
_cell_measurement_theta_min 4.5755
_cell_volume 2196.5(10)
_computing_cell_refinement 'CrysAlis PRO (Agilent, 2012)'
_computing_data_collection 'CrysAlis PRO (Agilent, 2012)'
_computing_data_reduction 'CrysAlis PRO (Agilent,  2012)'
_computing_molecular_graphics 'OLEX2 (Dolomanov <i>et al.</i>, 2009)'
_computing_publication_material 'OLEX2 (Dolomanov <i>et al.</i>, 2009)'
_computing_structure_refinement 'SHELXL2012 (Sheldrick, 2008)'
_computing_structure_solution 'SHELXS97 (Sheldrick, 2008)'
_diffrn_ambient_temperature 100(2)
_diffrn_detector_area_resol_mean 10.5081
_diffrn_measured_fraction_theta_full 0.996
_diffrn_measured_fraction_theta_max 0.979
_diffrn_measurement_device_type
;
Agilent Xcalibur diffractometer with a Ruby (Gemini Cu) detector
;
_diffrn_measurement_method '\w scans'
_diffrn_radiation_type MoK\a
_diffrn_radiation_wavelength 0.71073
_diffrn_reflns_av_R_equivalents 0.0149
_diffrn_reflns_limit_h_max 12
_diffrn_reflns_limit_h_min -17
_diffrn_reflns_limit_k_max 20
_diffrn_reflns_limit_k_min -21
_diffrn_reflns_limit_l_max 13
_diffrn_reflns_limit_l_min -13
_diffrn_reflns_number 4810
_diffrn_reflns_theta_full 25.242
_diffrn_reflns_theta_max 26.767
_diffrn_reflns_theta_min 2.109
_exptl_absorpt_coefficient_mu 0.100
_exptl_absorpt_correction_T_max 1.00000
_exptl_absorpt_correction_T_min 0.63394
_exptl_absorpt_correction_type multi-scan
_exptl_absorpt_process_details
;
(CrysAlis PRO and CrysAlis RED; Agilent, 2012)
;
_exptl_crystal_colour colourless
_exptl_crystal_density_diffrn 1.371
_exptl_crystal_density_method 'not measured'
_exptl_crystal_description block
_exptl_crystal_F_000 960
_exptl_crystal_size_max 0.42
_exptl_crystal_size_mid 0.28
_exptl_crystal_size_min 0.22
_refine_diff_density_max 0.580
_refine_diff_density_min -0.564
_refine_ls_extinction_coef 0.020(6)
_refine_ls_extinction_expression Fc^*^=kFc[1+0.001xFc^2^\l^3^/sin(2\q)]^-1/4^
_refine_ls_extinction_method SHELXL
_refine_ls_goodness_of_fit_ref 1.103
_refine_ls_hydrogen_treatment constr
_refine_ls_matrix_type full
_refine_ls_number_parameters 305
_refine_ls_number_reflns 2802
_refine_ls_number_restraints 2
_refine_ls_restrained_S_all 1.102
_refine_ls_R_factor_all 0.0623
_refine_ls_R_factor_gt 0.0592
_refine_ls_shift/su_max 0.000
_refine_ls_shift/su_mean 0.000
_refine_ls_structure_factor_coef Fsqd
_refine_ls_weighting_details
;
w=1/[\s^2^(Fo^2^)+(0.1461P)^2^+0.3673P], where P=(Fo^2^+2Fc^2^)/3
;
_refine_ls_weighting_scheme calc
_refine_ls_wR_factor_gt 0.1863
_refine_ls_wR_factor_ref 0.1923
_reflns_number_gt 2545
_reflns_number_total 2802
_reflns_threshold_expression I>2\s(I)
_cod_data_source_file hg5306.cif
_cod_data_source_block I
_cod_database_code 2237875
_cod_database_fobs_code 2237875
_shelx_space_group_comment
;
The symmetry employed for this shelxl refinement is uniquely defined
by the following loop, which should always be used as a source of
symmetry information in preference to the above space-group names.
They are only intended as comments.
;
_shelxl_version_number .000002012

loop_
_space_group_symop_operation_xyz
'x, y, z'
'x, -y, z+1/2'
'x+1/2, y+1/2, z'
'x+1/2, -y+1/2, z+1/2'

loop_
_atom_site_type_symbol
_atom_site_label
_atom_site_fract_x
_atom_site_fract_y
_atom_site_fract_z
_atom_site_U_iso_or_equiv
_atom_site_adp_type
_atom_site_calc_flag
_atom_site_occupancy
O O1A -0.1230(3) 0.69501(19) 0.1817(4) 0.0616(8) Uani d 1
H H1A -0.1628 0.7033 0.0974 0.092 Uiso calc 1
O O2A 0.2475(3) 0.42236(17) 0.4097(3) 0.0612(8) Uani d 1
N N1A 0.1573(2) 0.39940(16) 0.1817(3) 0.0404(6) Uani d 1
H H1AA 0.1024 0.4109 0.0992 0.048 Uiso calc 1
C C1A 0.0968(3) 0.5501(2) 0.3666(4) 0.0471(8) Uani d 1
H H1AB 0.1499 0.5376 0.4589 0.056 Uiso calc 1
C C2A 0.0254(4) 0.6130(3) 0.3400(4) 0.0504(9) Uani d 1
H H2A 0.0306 0.6425 0.4141 0.060 Uiso calc 1
C C3A -0.0548(3) 0.6331(2) 0.2026(4) 0.0452(8) Uani d 1
C C4A -0.0623(3) 0.5876(2) 0.0918(4) 0.0468(8) Uani d 1
H H4A -0.1158 0.6002 -0.0004 0.056 Uiso calc 1
C C5A 0.0102(3) 0.5240(2) 0.1201(4) 0.0439(8) Uani d 1
H H5A 0.0048 0.4938 0.0467 0.053 Uiso calc 1
C C6A 0.0917(3) 0.5048(2) 0.2590(3) 0.0402(7) Uani d 1
C C7A 0.1730(3) 0.4393(2) 0.2940(4) 0.0431(8) Uani d 1
C C8A 0.2365(5) 0.3355(3) 0.2037(6) 0.0549(9) Uani d 1
H H8AA 0.2520 0.3063 0.2861 0.082 Uiso calc 1
H H8AB 0.3062 0.3570 0.2156 0.082 Uiso calc 1
H H8AC 0.2034 0.3010 0.1239 0.082 Uiso calc 1
O O1B 1.1116(3) 0.8638(2) 0.7338(3) 0.0617(9) Uani d 1
H H1B 1.1397 0.8800 0.8145 0.093 Uiso calc 1
O O2B 0.7422(3) 0.58944(17) 0.5125(3) 0.0576(8) Uani d 1
N N1B 0.8321(3) 0.56916(17) 0.7436(3) 0.0406(7) Uani d 1
H H1BA 0.8845 0.5830 0.8261 0.049 Uiso calc 1
C C1B 0.9770(3) 0.6941(2) 0.7987(4) 0.0455(8) Uani d 1
H H1BB 0.9815 0.6651 0.8729 0.055 Uiso calc 1
C C2B 1.0491(3) 0.7578(2) 0.8255(4) 0.0464(9) Uani d 1
H H2B 1.1014 0.7717 0.9175 0.056 Uiso calc 1
C C3B 1.0433(3) 0.8006(2) 0.7158(4) 0.0466(9) Uani d 1
C C4B 0.9661(4) 0.7791(3) 0.5779(5) 0.0540(10) Uani d 1
H H4B 0.9628 0.8074 0.5038 0.065 Uiso calc 1
C C5B 0.8946(3) 0.7156(2) 0.5518(4) 0.0486(9) Uani d 1
H H5B 0.8434 0.7010 0.4598 0.058 Uiso calc 1
C C6B 0.8987(3) 0.6735(2) 0.6626(4) 0.0422(8) Uani d 1
C C7B 0.8164(3) 0.6074(2) 0.6300(4) 0.0437(9) Uani d 1
C C8B 0.7582(4) 0.5039(2) 0.7230(5) 0.0562(11) Uani d 1
H H8BA 0.7827 0.4587 0.6927 0.084 Uiso calc 1
H H8BB 0.6817 0.5173 0.6530 0.084 Uiso calc 1
H H8BC 0.7606 0.4919 0.8096 0.084 Uiso calc 1
O O1C 0.3742(3) 0.4691(2) 0.6850(4) 0.0665(9) Uani d 1
H H1C 0.3295 0.4643 0.6007 0.100 Uiso calc 1
O O2C 0.7454(3) 0.74129(17) 0.9069(3) 0.0630(8) Uani d 1
N N1C 0.6574(3) 0.76016(17) 0.6775(3) 0.0433(7) Uani d 1
H H1CA 0.6057 0.7459 0.5949 0.052 Uiso calc 1
C C1C 0.5934(4) 0.6151(3) 0.8683(4) 0.0532(9) Uani d 1
H H1CB 0.6448 0.6298 0.9601 0.064 Uiso calc 1
C C2C 0.5220(4) 0.5522(3) 0.8445(4) 0.0558(10) Uani d 1
H H2C 0.5255 0.5244 0.9193 0.067 Uiso calc 1
C C3C 0.4443(3) 0.5305(2) 0.7068(4) 0.0484(9) Uani d 1
C C4C 0.4387(4) 0.5731(2) 0.5946(4) 0.0522(9) Uani d 1
H H4C 0.3865 0.5590 0.5027 0.063 Uiso calc 1
C C5C 0.5114(4) 0.6359(2) 0.6212(4) 0.0491(9) Uani d 1
H H5C 0.5075 0.6644 0.5469 0.059 Uiso calc 1
C C6C 0.5906(3) 0.6570(2) 0.7589(4) 0.0434(8) Uani d 1
C C7C 0.6724(3) 0.7228(2) 0.7924(4) 0.0463(8) Uani d 1
C C8C 0.7327(5) 0.8257(2) 0.6993(6) 0.0567(10) Uani d 1
H H8CA 0.7403 0.8575 0.7756 0.085 Uiso calc 1
H H8CB 0.7016 0.8571 0.6156 0.085 Uiso calc 1
H H8CC 0.8061 0.8061 0.7211 0.085 Uiso calc 1

loop_
_atom_site_aniso_label
_atom_site_aniso_U_11
_atom_site_aniso_U_22
_atom_site_aniso_U_33
_atom_site_aniso_U_12
_atom_site_aniso_U_13
_atom_site_aniso_U_23
O1A 0.068(2) 0.0641(17) 0.0477(17) 0.0157(15) 0.0253(16) -0.0002(14)
O2A 0.0643(19) 0.0652(17) 0.0364(15) 0.0055(14) 0.0122(13) -0.0009(13)
N1A 0.0413(15) 0.0462(13) 0.0254(13) 0.0085(12) 0.0107(11) 0.0014(11)
C1A 0.050(2) 0.057(2) 0.0305(16) -0.0027(16) 0.0168(16) 0.0005(14)
C2A 0.051(2) 0.062(2) 0.0323(19) -0.0003(18) 0.0161(17) -0.0064(17)
C3A 0.047(2) 0.0462(18) 0.039(2) -0.0024(14) 0.0196(17) 0.0009(14)
C4A 0.048(2) 0.055(2) 0.0309(17) 0.0003(17) 0.0146(15) 0.0058(15)
C5A 0.050(2) 0.0504(18) 0.0297(18) -0.0048(15) 0.0187(16) -0.0044(14)
C6A 0.0413(17) 0.0466(16) 0.0304(17) -0.0068(14) 0.0161(14) -0.0005(13)
C7A 0.0399(17) 0.0477(18) 0.0364(18) -0.0064(13) 0.0152(15) 0.0020(14)
C8A 0.055(2) 0.0538(18) 0.050(2) 0.0078(16) 0.0221(17) 0.0012(16)
O1B 0.061(2) 0.0612(18) 0.053(2) -0.0118(15) 0.0207(17) 0.0036(14)
O2B 0.0545(17) 0.0564(16) 0.0410(17) -0.0079(13) 0.0084(13) -0.0068(13)
N1B 0.0472(17) 0.0416(14) 0.0294(14) -0.0108(13) 0.0165(12) -0.0029(12)
C1B 0.046(2) 0.0509(19) 0.038(2) 0.0015(16) 0.0199(17) 0.0043(15)
C2B 0.0418(19) 0.055(2) 0.037(2) -0.0008(16) 0.0159(17) -0.0020(16)
C3B 0.044(2) 0.0481(19) 0.046(2) 0.0016(16) 0.0217(18) 0.0039(16)
C4B 0.060(3) 0.058(2) 0.039(2) 0.0001(19) 0.021(2) 0.0109(17)
C5B 0.048(2) 0.055(2) 0.0306(18) 0.0001(17) 0.0108(17) 0.0027(15)
C6B 0.0440(19) 0.0419(16) 0.038(2) 0.0047(14) 0.0188(17) 0.0015(14)
C7B 0.048(2) 0.0435(18) 0.036(2) 0.0085(15) 0.0189(17) 0.0025(14)
C8B 0.057(2) 0.049(2) 0.065(3) -0.0082(19) 0.032(2) -0.009(2)
O1C 0.069(2) 0.0711(19) 0.0519(19) -0.0204(17) 0.0249(16) 0.0013(15)
O2C 0.070(2) 0.0558(15) 0.0412(17) -0.0042(14) 0.0114(14) 0.0022(13)
N1C 0.0464(16) 0.0442(13) 0.0334(14) -0.0093(12) 0.0156(12) -0.0013(12)
C1C 0.053(2) 0.059(2) 0.0360(19) 0.0029(17) 0.0141(17) 0.0029(16)
C2C 0.055(3) 0.066(2) 0.037(2) -0.0010(19) 0.0153(19) 0.0130(18)
C3C 0.044(2) 0.0509(19) 0.045(2) 0.0008(15) 0.0184(17) 0.0005(16)
C4C 0.053(2) 0.059(2) 0.037(2) 0.0008(18) 0.0176(18) -0.0027(16)
C5C 0.055(2) 0.053(2) 0.034(2) 0.0017(17) 0.0187(18) 0.0030(15)
C6C 0.0439(18) 0.0445(16) 0.039(2) 0.0077(15) 0.0185(16) 0.0020(14)
C7C 0.046(2) 0.0417(17) 0.047(2) 0.0048(14) 0.0198(17) -0.0018(14)
C8C 0.063(3) 0.0435(18) 0.066(3) -0.0039(17) 0.034(2) 0.0017(18)

loop_
_atom_type_symbol
_atom_type_description
_atom_type_scat_dispersion_real
_atom_type_scat_dispersion_imag
_atom_type_scat_source
C C 0.0033 0.0016 'International Tables Vol C Tables 4.2.6.8 and 6.1.1.4'
H H 0.0000 0.0000 'International Tables Vol C Tables 4.2.6.8 and 6.1.1.4'
N N 0.0061 0.0033 'International Tables Vol C Tables 4.2.6.8 and 6.1.1.4'
O O 0.0106 0.0060 'International Tables Vol C Tables 4.2.6.8 and 6.1.1.4'

loop_
_geom_angle_atom_site_label_1
_geom_angle_atom_site_label_2
_geom_angle_atom_site_label_3
_geom_angle
C3A O1A H1A 109.5
C7A N1A H1AA 121.2
C7A N1A C8A 117.5(4)
C8A N1A H1AA 121.2
C2A C1A H1AB 119.2
C2A C1A C6A 121.5(4)
C6A C1A H1AB 119.2
C1A C2A H2A 119.8
C1A C2A C3A 120.4(3)
C3A C2A H2A 119.8
O1A C3A C2A 118.2(3)
O1A C3A C4A 122.6(4)
C2A C3A C4A 119.2(3)
C3A C4A H4A 120.1
C5A C4A C3A 119.8(4)
C5A C4A H4A 120.1
C4A C5A H5A 119.7
C4A C5A C6A 120.6(3)
C6A C5A H5A 119.7
C1A C6A C5A 118.5(3)
C1A C6A C7A 119.0(3)
C5A C6A C7A 122.5(3)
O2A C7A N1A 121.6(4)
O2A C7A C6A 125.4(4)
N1A C7A C6A 113.0(3)
N1A C8A H8AA 109.5
N1A C8A H8AB 109.5
N1A C8A H8AC 109.5
H8AA C8A H8AB 109.5
H8AA C8A H8AC 109.5
H8AB C8A H8AC 109.5
C3B O1B H1B 109.5
C7B N1B H1BA 121.3
C7B N1B C8B 117.3(3)
C8B N1B H1BA 121.3
C2B C1B H1BB 119.8
C6B C1B H1BB 119.8
C6B C1B C2B 120.4(4)
C1B C2B H2B 120.0
C3B C2B C1B 120.0(4)
C3B C2B H2B 120.0
O1B C3B C2B 123.4(4)
O1B C3B C4B 116.7(4)
C2B C3B C4B 119.9(4)
C3B C4B H4B 120.1
C5B C4B C3B 119.9(4)
C5B C4B H4B 120.1
C4B C5B H5B 119.9
C4B C5B C6B 120.2(4)
C6B C5B H5B 119.9
C1B C6B C5B 119.6(4)
C1B C6B C7B 121.8(3)
C5B C6B C7B 118.6(4)
O2B C7B N1B 122.5(4)
O2B C7B C6B 124.4(4)
N1B C7B C6B 113.1(3)
N1B C8B H8BA 109.5
N1B C8B H8BB 109.5
N1B C8B H8BC 109.5
H8BA C8B H8BB 109.5
H8BA C8B H8BC 109.5
H8BB C8B H8BC 109.5
C3C O1C H1C 109.5
C7C N1C H1CA 121.7
C7C N1C C8C 116.6(4)
C8C N1C H1CA 121.7
C2C C1C H1CB 119.2
C2C C1C C6C 121.6(4)
C6C C1C H1CB 119.2
C1C C2C H2C 120.4
C1C C2C C3C 119.2(4)
C3C C2C H2C 120.4
O1C C3C C2C 118.6(4)
O1C C3C C4C 121.3(4)
C2C C3C C4C 120.1(4)
C3C C4C H4C 120.2
C5C C4C C3C 119.6(4)
C5C C4C H4C 120.2
C4C C5C H5C 119.7
C4C C5C C6C 120.6(3)
C6C C5C H5C 119.7
C1C C6C C5C 119.0(4)
C1C C6C C7C 118.6(4)
C5C C6C C7C 122.4(3)
O2C C7C N1C 122.0(4)
O2C C7C C6C 125.6(4)
N1C C7C C6C 112.4(3)
N1C C8C H8CA 109.5
N1C C8C H8CB 109.5
N1C C8C H8CC 109.5
H8CA C8C H8CB 109.5
H8CA C8C H8CC 109.5
H8CB C8C H8CC 109.5

loop_
_geom_bond_atom_site_label_1
_geom_bond_atom_site_label_2
_geom_bond_distance
O1A H1A 0.8200
O1A C3A 1.341(5)
O2A C7A 1.199(5)
N1A H1AA 0.8600
N1A C7A 1.331(5)
N1A C8A 1.460(5)
C1A H1AB 0.9300
C1A C2A 1.371(6)
C1A C6A 1.386(5)
C2A H2A 0.9300
C2A C3A 1.394(6)
C3A C4A 1.405(5)
C4A H4A 0.9300
C4A C5A 1.386(5)
C5A H5A 0.9300
C5A C6A 1.405(5)
C6A C7A 1.474(5)
C8A H8AA 0.9600
C8A H8AB 0.9600
C8A H8AC 0.9600
O1B H1B 0.8200
O1B C3B 1.364(5)
O2B C7B 1.215(5)
N1B H1BA 0.8600
N1B C7B 1.330(5)
N1B C8B 1.434(5)
C1B H1BB 0.9300
C1B C2B 1.387(6)
C1B C6B 1.380(6)
C2B H2B 0.9300
C2B C3B 1.379(5)
C3B C4B 1.395(6)
C4B H4B 0.9300
C4B C5B 1.379(6)
C5B H5B 0.9300
C5B C6B 1.393(5)
C6B C7B 1.493(5)
C8B H8BA 0.9600
C8B H8BB 0.9600
C8B H8BC 0.9600
O1C H1C 0.8200
O1C C3C 1.349(5)
O2C C7C 1.191(5)
N1C H1CA 0.8600
N1C C7C 1.338(5)
N1C C8C 1.446(5)
C1C H1CB 0.9300
C1C C2C 1.376(6)
C1C C6C 1.385(5)
C2C H2C 0.9300
C2C C3C 1.395(6)
C3C C4C 1.402(6)
C4C H4C 0.9300
C4C C5C 1.380(6)
C5C H5C 0.9300
C5C C6C 1.397(5)
C6C C7C 1.484(5)
C8C H8CA 0.9600
C8C H8CB 0.9600
C8C H8CC 0.9600

loop_
_geom_hbond_atom_site_label_D
_geom_hbond_atom_site_label_H
_geom_hbond_atom_site_label_A
_geom_hbond_site_symmetry_A
_geom_hbond_distance_DH
_geom_hbond_distance_HA
_geom_hbond_distance_DA
_geom_hbond_angle_DHA
O1A H1A O2C 1_454 0.82 1.94 2.749(5) 170.4
C2A H2A N1A 2_565 0.93 2.66 3.267(5) 123.5
C4A H4A N1B 1_454 0.93 2.60 3.371(5) 141.2
O1B H1B O2B 4_565 0.82 1.98 2.784(5) 166.2
C2B H2B N1C 4_565 0.93 2.63 3.404(5) 141.5
O1C H1C O2A . 0.82 1.96 2.750(5) 162.5

loop_
_geom_torsion_atom_site_label_1
_geom_torsion_atom_site_label_2
_geom_torsion_atom_site_label_3
_geom_torsion_atom_site_label_4
_geom_torsion
O1A C3A C4A C5A -179.7(3)
C1A C2A C3A O1A 179.9(4)
C1A C2A C3A C4A 0.6(6)
C1A C6A C7A O2A -2.4(5)
C1A C6A C7A N1A 178.5(3)
C2A C1A C6A C5A -0.7(5)
C2A C1A C6A C7A 178.3(3)
C2A C3A C4A C5A -0.3(5)
C3A C4A C5A C6A -0.4(5)
C4A C5A C6A C1A 0.9(5)
C4A C5A C6A C7A -178.0(3)
C5A C6A C7A O2A 176.5(4)
C5A C6A C7A N1A -2.6(4)
C6A C1A C2A C3A 0.0(6)
C8A N1A C7A O2A -1.9(6)
C8A N1A C7A C6A 177.2(3)
O1B C3B C4B C5B 179.8(4)
C1B C2B C3B O1B -179.7(4)
C1B C2B C3B C4B -0.9(6)
C1B C6B C7B O2B 176.1(4)
C1B C6B C7B N1B -3.9(5)
C2B C1B C6B C5B 1.8(6)
C2B C1B C6B C7B -177.3(3)
C2B C3B C4B C5B 0.9(6)
C3B C4B C5B C6B 0.5(6)
C4B C5B C6B C1B -1.8(6)
C4B C5B C6B C7B 177.3(3)
C5B C6B C7B O2B -3.0(6)
C5B C6B C7B N1B 176.9(4)
C6B C1B C2B C3B -0.5(6)
C8B N1B C7B O2B 0.8(6)
C8B N1B C7B C6B -179.1(3)
O1C C3C C4C C5C 179.6(4)
C1C C2C C3C O1C -179.6(4)
C1C C2C C3C C4C -0.6(6)
C1C C6C C7C O2C 3.7(6)
C1C C6C C7C N1C -177.5(3)
C2C C1C C6C C5C 1.6(6)
C2C C1C C6C C7C -178.3(4)
C2C C3C C4C C5C 0.6(6)
C3C C4C C5C C6C 0.4(6)
C4C C5C C6C C1C -1.5(6)
C4C C5C C6C C7C 178.4(3)
C5C C6C C7C O2C -176.2(4)
C5C C6C C7C N1C 2.7(5)
C6C C1C C2C C3C -0.5(7)
C8C N1C C7C O2C -1.5(6)
C8C N1C C7C C6C 179.6(3)
